data_7220971
loop_
_publ_author_name
'Li, Hai-Yang'
'Cao, Li-Hui'
'Wei, Yong-Li'
'Xu, Hong'
'Zang, Shuang-Quan'

_publ_section_title
;
 Construction of a series of metal--organic frameworks based on novel
 flexible ligand 4-carboxy-1-(3,5-dicarboxy-benzyl)-pyridinium chloride
 and selective d-block metal ions: crystal structures and
 photoluminescence
;
_journal_issue 33
_journal_name_full CrystEngComm
_journal_page_first 6297
_journal_paper_doi 10.1039/C5CE01008J
_journal_volume 17
_journal_year 2015
_chemical_formula_moiety 'C27 H19 Cu N3 O6, 6(H2 O)'
_chemical_formula_sum 'C27 H31 Cu N3 O12'
_chemical_formula_weight 653.09
_chemical_name_systematic
; 
 ? 
;
_space_group_IT_number 2
_symmetry_cell_setting triclinic
_symmetry_space_group_name_Hall '-P 1'
_symmetry_space_group_name_H-M 'P -1'
_atom_sites_solution_hydrogens geom
_atom_sites_solution_primary direct
_atom_sites_solution_secondary difmap
_audit_creation_method SHELXL-97
_audit_update_record
;
2015-06-29 deposited with the CCDC.
2015-07-01 downloaded from the CCDC.
;
_cell_angle_alpha 95.194(4)
_cell_angle_beta 92.144(3)
_cell_angle_gamma 92.391(3)
_cell_formula_units_Z 2
_cell_length_a 10.0801(3)
_cell_length_b 10.8210(5)
_cell_length_c 13.4386(6)
_cell_measurement_temperature 293(2)
_cell_volume 1457.30(10)
_computing_structure_refinement 'SHELXL-97 (Sheldrick, 1997)'
_computing_structure_solution 'SHELXS-97 (Sheldrick, 1990)'
_diffrn_ambient_temperature 293(2)
_diffrn_measured_fraction_theta_full 0.998
_diffrn_measured_fraction_theta_max 0.998
_diffrn_measurement_device_type 'Xcalibur, Eos, Gemini'
_diffrn_radiation_monochromator graphite
_diffrn_radiation_source 'fine-focus sealed tube'
_diffrn_radiation_type MoK\a
_diffrn_radiation_wavelength 0.71073
_diffrn_reflns_av_R_equivalents 0.0309
_diffrn_reflns_av_sigmaI/netI 0.0492
_diffrn_reflns_limit_h_max 11
_diffrn_reflns_limit_h_min -11
_diffrn_reflns_limit_k_max 12
_diffrn_reflns_limit_k_min -12
_diffrn_reflns_limit_l_max 15
_diffrn_reflns_limit_l_min -15
_diffrn_reflns_number 10878
_diffrn_reflns_theta_full 25.00
_diffrn_reflns_theta_max 25.00
_diffrn_reflns_theta_min 3.06
_exptl_absorpt_coefficient_mu 0.818
_exptl_absorpt_correction_T_max 0.8535
_exptl_absorpt_correction_T_min 0.8342
_exptl_absorpt_correction_type multi-scan
_exptl_crystal_colour blue
_exptl_crystal_density_diffrn 1.488
_exptl_crystal_density_method 'not measured'
_exptl_crystal_description block
_exptl_crystal_F_000 678
_exptl_crystal_size_max 0.23
_exptl_crystal_size_mid 0.22
_exptl_crystal_size_min 0.20
_refine_diff_density_max 1.423
_refine_diff_density_min -3.383
_refine_diff_density_rms 0.176
_refine_ls_extinction_method none
_refine_ls_goodness_of_fit_ref 1.058
_refine_ls_hydrogen_treatment mixed
_refine_ls_matrix_type full
_refine_ls_number_parameters 364
_refine_ls_number_reflns 5109
_refine_ls_number_restraints 5
_refine_ls_restrained_S_all 1.058
_refine_ls_R_factor_all 0.1000
_refine_ls_R_factor_gt 0.0892
_refine_ls_shift/su_max 0.075
_refine_ls_shift/su_mean 0.002
_refine_ls_structure_factor_coef Fsqd
_refine_ls_weighting_details 'calc w=1/[\s^2^(Fo^2^)+(0.1683P)^2^+7.7030P] where P=(Fo^2^+2Fc^2^)/3'
_refine_ls_weighting_scheme calc
_refine_ls_wR_factor_gt 0.2601
_refine_ls_wR_factor_ref 0.2718
_reflns_number_gt 4355
_reflns_number_total 5109
_reflns_threshold_expression >2sigma(I)
_cod_data_source_file c5ce01008j2.cif
_cod_data_source_block 7
_cod_depositor_comments 'Adding full bibliography for 7220965--7220971.cif.'
_cod_database_code 7220971

loop_
_symmetry_equiv_pos_as_xyz
'x, y, z'
'-x, -y, -z'

loop_
_atom_site_label
_atom_site_type_symbol
_atom_site_fract_x
_atom_site_fract_y
_atom_site_fract_z
_atom_site_U_iso_or_equiv
_atom_site_adp_type
_atom_site_occupancy
_atom_site_symmetry_multiplicity
_atom_site_calc_flag
_atom_site_refinement_flags
Cu1 Cu 0.12625(6) 0.36371(7) -0.04330(5) 0.0184(3) Uani 1 1 d .
O1 O 0.1876(4) 0.5723(4) -0.0325(4) 0.0295(10) Uani 1 1 d .
O2 O 0.0563(4) 0.7029(5) 0.0503(3) 0.0318(11) Uani 1 1 d .
O3 O 0.7517(4) 0.8536(5) 0.0634(4) 0.0351(11) Uani 1 1 d .
O4 O 0.6786(4) 0.6570(4) 0.0497(3) 0.0254(10) Uani 1 1 d .
O6 O 0.3397(12) 1.0891(12) 0.6458(7) 0.120(4) Uani 1 1 d .
O5 O 0.1592(10) 0.9720(10) 0.5992(7) 0.102(3) Uani 1 1 d .
N2 N 0.1381(5) 0.3675(5) 0.1077(4) 0.0223(11) Uani 1 1 d .
N1 N 0.3110(6) 1.0900(5) 0.2741(5) 0.0339(13) Uani 1 1 d .
C16 C 0.2363(7) 0.4364(7) 0.1607(5) 0.0374(17) Uani 1 1 d .
H16 H 0.2996 0.4788 0.1264 0.045 Uiso 1 1 calc R
C20 C 0.0502(6) 0.3063(7) 0.1595(5) 0.0296(14) Uani 1 1 d .
H20 H -0.0166 0.2565 0.1244 0.035 Uiso 1 1 calc R
C19 C 0.0543(7) 0.3138(8) 0.2623(5) 0.0371(17) Uani 1 1 d .
H19 H -0.0091 0.2699 0.2954 0.045 Uiso 1 1 calc R
C17 C 0.2454(8) 0.4458(8) 0.2626(5) 0.0437(19) Uani 1 1 d .
H17 H 0.3154 0.4931 0.2959 0.052 Uiso 1 1 calc R
C1 C 0.1670(5) 0.6692(6) 0.0191(4) 0.0209(12) Uani 1 1 d .
C3 C 0.2825(6) 0.7614(6) 0.0501(4) 0.0208(12) Uani 1 1 d .
C4 C 0.4135(6) 0.7265(6) 0.0405(4) 0.0197(12) Uani 1 1 d .
H4 H 0.4305 0.6467 0.0137 0.024 Uiso 1 1 calc R
C5 C 0.5181(6) 0.8097(6) 0.0707(5) 0.0217(12) Uani 1 1 d .
C6 C 0.4932(6) 0.9302(6) 0.1095(5) 0.0259(13) Uani 1 1 d .
H6 H 0.5634 0.9866 0.1292 0.031 Uiso 1 1 calc R
C7 C 0.3619(6) 0.9658(6) 0.1187(5) 0.0253(13) Uani 1 1 d .
C8 C 0.2579(6) 0.8817(6) 0.0880(5) 0.0241(13) Uani 1 1 d .
H8 H 0.1708 0.9060 0.0927 0.029 Uiso 1 1 calc R
C18 C 0.1538(7) 0.3872(7) 0.3172(5) 0.0345(16) Uani 1 1 d .
C9 C 0.3350(7) 1.0936(6) 0.1666(6) 0.0343(16) Uani 1 1 d .
H9A H 0.4106 1.1499 0.1587 0.041 Uiso 1 1 calc R
H9B H 0.2580 1.1248 0.1333 0.041 Uiso 1 1 calc R
C2 C 0.6603(6) 0.7727(6) 0.0613(4) 0.0224(13) Uani 1 1 d .
C10 C 0.4120(8) 1.1159(8) 0.3415(7) 0.048(2) Uani 1 1 d .
H10 H 0.4941 1.1436 0.3207 0.058 Uiso 1 1 calc R
C11 C 0.3957(9) 1.1020(9) 0.4420(7) 0.056(2) Uani 1 1 d .
H11 H 0.4668 1.1189 0.4881 0.067 Uiso 1 1 calc R
C13 C 0.1712(10) 1.0402(9) 0.4021(7) 0.059(2) Uani 1 1 d .
H13 H 0.0878 1.0144 0.4216 0.070 Uiso 1 1 calc R
C14 C 0.1902(8) 1.0548(8) 0.3044(6) 0.0441(19) Uani 1 1 d .
H14 H 0.1193 1.0405 0.2579 0.053 Uiso 1 1 calc R
C12 C 0.2740(9) 1.0631(8) 0.4729(7) 0.050(2) Uani 1 1 d .
C15 C 0.2529(13) 1.0396(12) 0.5839(9) 0.074(3) Uani 1 1 d .
O2W O 0.5428(11) 0.4943(10) 0.1739(7) 0.108 Uani 1 1 d D
H2WB H 0.5833 0.5418 0.1368 0.130 Uiso 1 1 d RD
H2WA H 0.540(16) 0.419(3) 0.148(7) 0.163 Uiso 1 1 d D
O3W O 0.7350(11) 0.2746(9) 0.4133(7) 0.104 Uani 1 1 d D
H3WB H 0.7600 0.2788 0.3539 0.155 Uiso 1 1 d RD
H3WA H 0.762(12) 0.216(8) 0.445(4) 0.124 Uiso 1 1 d D
O4W O 0.6644(9) 0.2490(10) 0.2125(7) 0.101 Uani 1 1 d .
H4WA H 0.6875 0.1909 0.1708 0.152 Uiso 1 1 d RD
H4WB H 0.6668 0.3171 0.1856 0.122 Uiso 1 1 d RD
O5W O 0.8661(11) 0.0512(9) 0.1937(6) 0.121(4) Uani 1 1 d .
H5WB H 0.8205 0.0348 0.2431 0.182 Uiso 1 1 d R
H5WA H 0.8405 0.0027 0.1426 0.182 Uiso 1 1 d R
O6W O 0.5019(10) 0.7038(9) 0.3204(7) 0.105 Uani 1 1 d .
H6WA H 0.5575 0.7653 0.3302 0.157 Uiso 1 1 d R
H6WB H 0.5181 0.6415 0.2771 0.157 Uiso 1 1 d R
O1W O 0.4540(11) 0.6025(10) 0.4936(7) 0.118 Uani 1 1 d .
H1WA H 0.3951 0.6393 0.5223 0.177 Uiso 1 1 d R
H1WB H 0.4660 0.6342 0.4407 0.177 Uiso 1 1 d R
C22 C 0.0829(8) 0.3464(8) 0.4862(5) 0.0421(18) Uani 1 1 d .
H22 H 0.0123 0.2972 0.4556 0.051 Uiso 1 1 calc R
C21 C 0.1636(9) 0.4003(8) 0.4262(6) 0.0443(19) Uani 1 1 d .
H21 H 0.2331 0.4512 0.4563 0.053 Uiso 1 1 calc R
C25 C 0.0926(8) 0.3558(7) 0.5959(5) 0.0366(16) Uani 1 1 d .
C24 C 0.0204(12) 0.2746(13) 0.6483(7) 0.082(4) Uani 1 1 d .
H24 H -0.0362 0.2140 0.6137 0.098 Uiso 1 1 calc R
C26 C 0.1683(14) 0.4417(11) 0.6537(7) 0.090(5) Uani 1 1 d .
H26 H 0.2153 0.5035 0.6241 0.108 Uiso 1 1 calc R
C23 C 0.0306(11) 0.2816(11) 0.7493(6) 0.067(3) Uani 1 1 d .
H23 H -0.0219 0.2263 0.7817 0.081 Uiso 1 1 calc R
C27 C 0.1770(14) 0.4393(11) 0.7561(7) 0.091(5) Uani 1 1 d .
H27 H 0.2348 0.4972 0.7926 0.109 Uiso 1 1 calc R
N3 N 0.1102(5) 0.3619(5) 0.8044(4) 0.0269(12) Uani 1 1 d .

loop_
_atom_site_aniso_label
_atom_site_aniso_U_11
_atom_site_aniso_U_22
_atom_site_aniso_U_33
_atom_site_aniso_U_23
_atom_site_aniso_U_13
_atom_site_aniso_U_12
Cu1 0.0101(4) 0.0326(5) 0.0123(4) 0.0010(3) 0.0010(3) 0.0006(3)
O1 0.021(2) 0.027(2) 0.039(3) -0.004(2) -0.0010(19) -0.0010(18)
O2 0.013(2) 0.052(3) 0.028(2) -0.010(2) 0.0033(18) -0.0051(19)
O3 0.015(2) 0.040(3) 0.050(3) 0.001(2) 0.004(2) -0.0077(19)
O4 0.013(2) 0.031(2) 0.032(2) 0.0007(19) 0.0040(17) 0.0029(17)
O6 0.127(9) 0.179(12) 0.052(5) 0.007(6) -0.002(5) 0.003(8)
O5 0.092(6) 0.139(8) 0.079(6) 0.033(6) 0.034(5) -0.009(6)
N2 0.016(2) 0.034(3) 0.016(3) 0.001(2) -0.0005(19) 0.001(2)
N1 0.033(3) 0.027(3) 0.041(3) -0.005(2) 0.007(3) 0.004(2)
C16 0.034(4) 0.052(4) 0.025(4) 0.009(3) -0.002(3) -0.012(3)
C20 0.020(3) 0.046(4) 0.023(3) 0.006(3) -0.003(3) -0.003(3)
C19 0.033(4) 0.057(5) 0.022(4) 0.011(3) 0.007(3) -0.002(3)
C17 0.051(5) 0.056(5) 0.021(4) 0.003(3) -0.011(3) -0.023(4)
C1 0.013(3) 0.034(3) 0.017(3) 0.006(3) 0.001(2) -0.002(2)
C3 0.012(3) 0.032(3) 0.017(3) 0.000(2) 0.002(2) 0.001(2)
C4 0.014(3) 0.025(3) 0.020(3) -0.001(2) 0.002(2) 0.001(2)
C5 0.011(3) 0.031(3) 0.023(3) 0.001(2) 0.004(2) 0.000(2)
C6 0.017(3) 0.029(3) 0.031(3) 0.001(3) 0.002(2) -0.005(2)
C7 0.022(3) 0.025(3) 0.029(3) 0.001(3) 0.004(3) 0.005(2)
C8 0.015(3) 0.031(3) 0.027(3) 0.001(3) 0.004(2) 0.005(2)
C18 0.038(4) 0.046(4) 0.019(3) 0.003(3) -0.002(3) 0.004(3)
C9 0.035(4) 0.027(3) 0.041(4) -0.001(3) 0.004(3) 0.002(3)
C2 0.012(3) 0.037(4) 0.018(3) 0.001(2) 0.004(2) 0.001(2)
C10 0.035(4) 0.056(5) 0.050(5) -0.005(4) 0.004(4) -0.004(4)
C11 0.049(5) 0.070(6) 0.048(5) -0.005(4) -0.002(4) 0.003(4)
C13 0.054(5) 0.060(6) 0.059(6) -0.011(5) 0.023(5) -0.015(4)
C14 0.033(4) 0.049(5) 0.047(5) -0.010(4) 0.004(3) -0.002(3)
C12 0.056(5) 0.047(5) 0.048(5) 0.003(4) 0.012(4) 0.010(4)
C15 0.084(8) 0.086(8) 0.055(7) 0.010(6) 0.017(6) 0.023(7)
O2W 0.137 0.113 0.081 0.036 0.032 -0.005
O3W 0.123 0.113 0.081 0.036 0.033 -0.005
O4W 0.116 0.114 0.080 0.037 0.032 -0.005
O5W 0.180(10) 0.115(7) 0.056(5) -0.013(5) 0.010(6) -0.098(7)
O6W 0.127 0.113 0.080 0.036 0.032 -0.005
O1W 0.137 0.133 0.090 0.036 0.032 -0.004
C22 0.045(4) 0.059(5) 0.022(4) 0.002(3) -0.001(3) -0.002(4)
C21 0.059(5) 0.053(5) 0.020(4) 0.001(3) -0.004(3) -0.006(4)
C25 0.048(4) 0.047(4) 0.015(3) 0.004(3) -0.001(3) 0.006(3)
C24 0.083(8) 0.127(10) 0.028(5) -0.006(5) 0.001(5) -0.062(7)
C26 0.160(12) 0.079(7) 0.025(5) 0.009(4) 0.015(6) -0.072(8)
C23 0.079(7) 0.096(7) 0.023(4) -0.001(4) 0.012(4) -0.054(6)
C27 0.145(11) 0.095(8) 0.025(5) 0.000(5) 0.000(6) -0.084(8)
N3 0.029(3) 0.033(3) 0.019(3) 0.004(2) 0.001(2) -0.003(2)

loop_
_atom_type_symbol
_atom_type_description
_atom_type_scat_dispersion_real
_atom_type_scat_dispersion_imag
_atom_type_scat_source
C C 0.0033 0.0016 'International Tables Vol C Tables 4.2.6.8 and 6.1.1.4'
H H 0.0000 0.0000 'International Tables Vol C Tables 4.2.6.8 and 6.1.1.4'
Cu Cu 0.3201 1.2651 'International Tables Vol C Tables 4.2.6.8 and 6.1.1.4'
N N 0.0061 0.0033 'International Tables Vol C Tables 4.2.6.8 and 6.1.1.4'
O O 0.0106 0.0060 'International Tables Vol C Tables 4.2.6.8 and 6.1.1.4'

loop_
_geom_angle_atom_site_label_1
_geom_angle_atom_site_label_2
_geom_angle_atom_site_label_3
_geom_angle
_geom_angle_site_symmetry_1
_geom_angle_site_symmetry_3
O2 Cu1 O4 151.8(2) 2_565 2_665
O2 Cu1 N2 92.3(2) 2_565 .
O4 Cu1 N2 90.86(19) 2_665 .
O2 Cu1 N3 86.8(2) 2_565 1_554
O4 Cu1 N3 90.4(2) 2_665 1_554
N2 Cu1 N3 178.7(2) . 1_554
O2 Cu1 O1 124.62(19) 2_565 .
O4 Cu1 O1 83.38(17) 2_665 .
N2 Cu1 O1 90.17(19) . .
N3 Cu1 O1 89.49(19) 1_554 .
C1 O1 Cu1 139.5(4) . .
C1 O2 Cu1 137.2(4) . 2_565
C2 O4 Cu1 107.5(4) . 2_665
C20 N2 C16 117.2(6) . .
C20 N2 Cu1 122.8(4) . .
C16 N2 Cu1 120.0(4) . .
C10 N1 C14 119.9(7) . .
C10 N1 C9 119.5(6) . .
C14 N1 C9 120.6(6) . .
N2 C16 C17 122.1(6) . .
N2 C16 H16 118.9 . .
C17 C16 H16 118.9 . .
N2 C20 C19 122.8(6) . .
N2 C20 H20 118.6 . .
C19 C20 H20 118.6 . .
C20 C19 C18 120.0(6) . .
C20 C19 H19 120.0 . .
C18 C19 H19 120.0 . .
C16 C17 C18 121.6(7) . .
C16 C17 H17 119.2 . .
C18 C17 H17 119.2 . .
O1 C1 O2 126.5(6) . .
O1 C1 C3 119.4(5) . .
O2 C1 C3 114.1(5) . .
C8 C3 C4 119.5(5) . .
C8 C3 C1 120.0(5) . .
C4 C3 C1 120.6(5) . .
C5 C4 C3 120.4(6) . .
C5 C4 H4 119.8 . .
C3 C4 H4 119.8 . .
C4 C5 C6 120.0(5) . .
C4 C5 C2 120.9(5) . .
C6 C5 C2 119.1(5) . .
C5 C6 C7 119.8(6) . .
C5 C6 H6 120.1 . .
C7 C6 H6 120.1 . .
C8 C7 C6 119.7(6) . .
C8 C7 C9 120.6(6) . .
C6 C7 C9 119.7(6) . .
C7 C8 C3 120.7(5) . .
C7 C8 H8 119.7 . .
C3 C8 H8 119.7 . .
C17 C18 C19 116.1(6) . .
C17 C18 C21 120.9(7) . .
C19 C18 C21 123.0(7) . .
N1 C9 C7 110.9(6) . .
N1 C9 H9A 109.5 . .
C7 C9 H9A 109.5 . .
N1 C9 H9B 109.5 . .
C7 C9 H9B 109.5 . .
H9A C9 H9B 108.0 . .
O3 C2 O4 123.4(5) . .
O3 C2 C5 120.2(6) . .
O4 C2 C5 116.4(5) . .
N1 C10 C11 120.9(8) . .
N1 C10 H10 119.6 . .
C11 C10 H10 119.6 . .
C12 C11 C10 119.5(9) . .
C12 C11 H11 120.2 . .
C10 C11 H11 120.2 . .
C14 C13 C12 120.9(8) . .
C14 C13 H13 119.6 . .
C12 C13 H13 119.6 . .
N1 C14 C13 120.6(8) . .
N1 C14 H14 119.7 . .
C13 C14 H14 119.7 . .
C11 C12 C13 118.2(9) . .
C11 C12 C15 121.3(9) . .
C13 C12 C15 120.4(9) . .
O5 C15 O6 128.0(12) . .
O5 C15 C12 116.5(12) . .
O6 C15 C12 115.4(11) . .
H2WB O2W H2WA 110.6 . .
H3WB O3W H3WA 118.1 . .
H4WA O4W H4WB 109.5 . .
H5WB O5W H5WA 109.5 . .
H6WA O6W H6WB 119.7 . .
H1WA O1W H1WB 107.8 . .
C21 C22 C25 127.0(8) . .
C21 C22 H22 116.5 . .
C25 C22 H22 116.5 . .
C22 C21 C18 126.0(8) . .
C22 C21 H21 117.0 . .
C18 C21 H21 117.0 . .
C26 C25 C24 114.4(7) . .
C26 C25 C22 124.9(7) . .
C24 C25 C22 120.7(7) . .
C23 C24 C25 121.0(8) . .
C23 C24 H24 119.5 . .
C25 C24 H24 119.5 . .
C25 C26 C27 120.8(8) . .
C25 C26 H26 119.6 . .
C27 C26 H26 119.6 . .
N3 C23 C24 123.9(8) . .
N3 C23 H23 118.1 . .
C24 C23 H23 118.1 . .
N3 C27 C26 124.2(8) . .
N3 C27 H27 117.9 . .
C26 C27 H27 117.9 . .
C27 N3 C23 115.6(7) . .
C27 N3 Cu1 122.4(5) . 1_556
C23 N3 Cu1 122.0(5) . 1_556

loop_
_geom_bond_atom_site_label_1
_geom_bond_atom_site_label_2
_geom_bond_distance
_geom_bond_site_symmetry_2
Cu1 O2 1.944(4) 2_565
Cu1 O4 1.993(4) 2_665
Cu1 N2 2.025(5) .
Cu1 N3 2.045(5) 1_554
Cu1 O1 2.306(4) .
O1 C1 1.234(8) .
O2 C1 1.262(7) .
O2 Cu1 1.944(4) 2_565
O3 C2 1.242(7) .
O4 C2 1.269(8) .
O4 Cu1 1.993(4) 2_665
O6 C15 1.253(16) .
O5 C15 1.206(15) .
N2 C20 1.337(8) .
N2 C16 1.354(9) .
N1 C10 1.341(10) .
N1 C14 1.349(10) .
N1 C9 1.478(10) .
C16 C17 1.364(10) .
C16 H16 0.9300 .
C20 C19 1.377(10) .
C20 H20 0.9300 .
C19 C18 1.398(10) .
C19 H19 0.9300 .
C17 C18 1.370(11) .
C17 H17 0.9300 .
C1 C3 1.522(8) .
C3 C8 1.390(9) .
C3 C4 1.396(8) .
C4 C5 1.382(8) .
C4 H4 0.9300 .
C5 C6 1.396(9) .
C5 C2 1.511(8) .
C6 C7 1.400(9) .
C6 H6 0.9300 .
C7 C8 1.384(9) .
C7 C9 1.511(9) .
C8 H8 0.9300 .
C18 C21 1.458(10) .
C9 H9A 0.9700 .
C9 H9B 0.9700 .
C10 C11 1.387(13) .
C10 H10 0.9300 .
C11 C12 1.371(13) .
C11 H11 0.9300 .
C13 C14 1.356(13) .
C13 C12 1.379(14) .
C13 H13 0.9300 .
C14 H14 0.9300 .
C12 C15 1.557(14) .
O2W H2WB 0.8499 .
O2W H2WA 0.856(10) .
O3W H3WB 0.8500 .
O3W H3WA 0.849(10) .
O4W H4WA 0.8499 .
O4W H4WB 0.8500 .
O5W H5WB 0.8500 .
O5W H5WA 0.8500 .
O6W H6WA 0.8497 .
O6W H6WB 0.8745 .
O1W H1WA 0.8174 .
O1W H1WB 0.8275 .
C22 C21 1.322(12) .
C22 C25 1.469(10) .
C22 H22 0.9300 .
C21 H21 0.9300 .
C25 C26 1.347(12) .
C25 C24 1.376(12) .
C24 C23 1.352(12) .
C24 H24 0.9300 .
C26 C27 1.379(13) .
C26 H26 0.9300 .
C23 N3 1.315(10) .
C23 H23 0.9300 .
C27 N3 1.288(11) .
C27 H27 0.9300 .
N3 Cu1 2.045(5) 1_556

loop_
_geom_torsion_atom_site_label_1
_geom_torsion_atom_site_label_2
_geom_torsion_atom_site_label_3
_geom_torsion_atom_site_label_4
_geom_torsion
_geom_torsion_site_symmetry_1
_geom_torsion_site_symmetry_4
O2 Cu1 O1 C1 53.0(7) 2_565 .
O4 Cu1 O1 C1 -130.8(6) 2_665 .
N2 Cu1 O1 C1 -40.0(6) . .
N3 Cu1 O1 C1 138.8(6) 1_554 .
O2 Cu1 N2 C20 15.2(5) 2_565 .
O4 Cu1 N2 C20 -136.8(5) 2_665 .
N3 Cu1 N2 C20 65(9) 1_554 .
O1 Cu1 N2 C20 139.9(5) . .
O2 Cu1 N2 C16 -163.2(5) 2_565 .
O4 Cu1 N2 C16 44.8(5) 2_665 .
N3 Cu1 N2 C16 -114(9) 1_554 .
O1 Cu1 N2 C16 -38.6(5) . .
C20 N2 C16 C17 -1.1(11) . .
Cu1 N2 C16 C17 177.4(6) . .
C16 N2 C20 C19 1.8(10) . .
Cu1 N2 C20 C19 -176.7(5) . .
N2 C20 C19 C18 -0.3(11) . .
N2 C16 C17 C18 -1.1(13) . .
Cu1 O1 C1 O2 -42.6(10) . .
Cu1 O1 C1 C3 137.9(5) . .
Cu1 O2 C1 O1 1.8(11) 2_565 .
Cu1 O2 C1 C3 -178.7(4) 2_565 .
O1 C1 C3 C8 165.4(6) . .
O2 C1 C3 C8 -14.2(8) . .
O1 C1 C3 C4 -14.4(8) . .
O2 C1 C3 C4 166.0(5) . .
C8 C3 C4 C5 1.6(9) . .
C1 C3 C4 C5 -178.6(5) . .
C3 C4 C5 C6 -1.0(9) . .
C3 C4 C5 C2 179.6(5) . .
C4 C5 C6 C7 0.7(9) . .
C2 C5 C6 C7 -180.0(6) . .
C5 C6 C7 C8 -0.9(9) . .
C5 C6 C7 C9 176.2(6) . .
C6 C7 C8 C3 1.5(9) . .
C9 C7 C8 C3 -175.6(6) . .
C4 C3 C8 C7 -1.8(9) . .
C1 C3 C8 C7 178.4(6) . .
C16 C17 C18 C19 2.5(13) . .
C16 C17 C18 C21 -178.8(8) . .
C20 C19 C18 C17 -1.8(11) . .
C20 C19 C18 C21 179.5(7) . .
C10 N1 C9 C7 94.8(8) . .
C14 N1 C9 C7 -81.8(8) . .
C8 C7 C9 N1 82.2(8) . .
C6 C7 C9 N1 -94.9(7) . .
Cu1 O4 C2 O3 2.7(7) 2_665 .
Cu1 O4 C2 C5 -178.5(4) 2_665 .
C4 C5 C2 O3 161.3(6) . .
C6 C5 C2 O3 -18.1(9) . .
C4 C5 C2 O4 -17.6(8) . .
C6 C5 C2 O4 163.1(6) . .
C14 N1 C10 C11 2.8(12) . .
C9 N1 C10 C11 -173.9(8) . .
N1 C10 C11 C12 -1.1(14) . .
C10 N1 C14 C13 -2.9(12) . .
C9 N1 C14 C13 173.8(7) . .
C12 C13 C14 N1 1.2(14) . .
C10 C11 C12 C13 -0.6(14) . .
C10 C11 C12 C15 176.8(9) . .
C14 C13 C12 C11 0.5(14) . .
C14 C13 C12 C15 -176.9(9) . .
C11 C12 C15 O5 -158.2(11) . .
C13 C12 C15 O5 19.1(15) . .
C11 C12 C15 O6 18.5(16) . .
C13 C12 C15 O6 -164.1(11) . .
C25 C22 C21 C18 178.5(7) . .
C17 C18 C21 C22 -178.6(9) . .
C19 C18 C21 C22 0.0(14) . .
C21 C22 C25 C26 15.1(16) . .
C21 C22 C25 C24 -165.7(11) . .
C26 C25 C24 C23 -1.8(18) . .
C22 C25 C24 C23 178.9(11) . .
C24 C25 C26 C27 4.4(19) . .
C22 C25 C26 C27 -176.4(12) . .
C25 C24 C23 N3 -2(2) . .
C25 C26 C27 N3 -4(2) . .
C26 C27 N3 C23 0(2) . .
C26 C27 N3 Cu1 -179.5(12) . 1_556
C24 C23 N3 C27 2.4(18) . .
C24 C23 N3 Cu1 -177.7(10) . 1_556
